data_1502658
loop_
_publ_author_name
'Yan, Lin'
'Huo, Pei'
'Debenham, John S.'
'Madsen-Duggan, Christina B'
'Lao, Julie'
'Chen, Richard Z.'
'Xiao, Jing Chen'
'Shen, Chun-Pyn'
'Stribling, D. Sloan'
'Shearman, Lauren P.'
'Strack, Alison M.'
'Tsou, Nancy'
'Ball, Richard G.'
'Wang, Junying'
'Tong, Xinchun'
'Bateman, Thomas J.'
'Reddy, Vijay B. G.'
'Fong, Tung M.'
'Hale, Jeffrey J.'

_publ_section_title
;
 Discovery of
 N-[(4R)-6-(4-chlorophenyl)-7-(2,4-dichlorophenyl)-2,2-dimethyl-3,4-dihydro-2H-pyrano[2,3-b]pyridin-4-yl]-5-methyl-1H-pyrazole-3-carboxamide
 (MK-5596) as a novel cannabinoid-1 receptor (CB1R) inverse agonist for
 the treatment of obesity.
;
_journal_issue 10
_journal_name_full 'Journal of medicinal chemistry'
_journal_page_first 4028
_journal_page_last 4037
_journal_paper_doi 10.1021/jm100023j
_journal_volume 53
_journal_year 2010
_chemical_absolute_configuration ad
_chemical_formula_moiety 'C27 H23 Cl3 N4 O2'
_chemical_formula_sum 'C27 H23 Cl3 N4 O2'
_chemical_formula_weight 541.84
_space_group_IT_number 19
_symmetry_cell_setting orthorhombic
_symmetry_space_group_name_Hall 'P 2ac 2ab'
_symmetry_space_group_name_H-M 'P 21 21 21'
_audit_creation_date 2010-01-06
_audit_creation_method 'cif4actac using yanl1107a.cif'
_cell_angle_alpha 90.
_cell_angle_beta 90.
_cell_angle_gamma 90.
_cell_formula_units_Z 4
_cell_length_a 11.1695(8)
_cell_length_b 11.2252(8)
_cell_length_c 20.0044(14)
_cell_measurement_reflns_used 9949
_cell_measurement_temperature 100
_cell_measurement_theta_max 28.46
_cell_measurement_theta_min 2.57
_cell_volume 2508.1(3)
_computing_cell_refinement 'SAINT V7.34A'
_computing_data_collection 'SAINT V7.34A'
_computing_data_reduction 'SAINT V7.34A'
_computing_molecular_graphics
;
ORTEP3 (Johnson,2000), PLATON (Spek,1990),
PSPLUTO (local version of Motherwell's program)
;
_computing_publication_material 'locally developed programs'
_computing_structure_refinement 'SHELXL-97 (Sheldrick, 1997)'
_computing_structure_solution 'SHELXS-97 (Sheldrick, 1990)'
_diffrn_ambient_temperature 100
_diffrn_detector CCD
_diffrn_detector_area_resol_mean 8.333
_diffrn_detector_type 'Bruker APEXII'
_diffrn_measured_fraction_theta_full 0.998
_diffrn_measured_fraction_theta_max 0.998
_diffrn_measurement_device '\k-geometry diffractometer'
_diffrn_measurement_device_type 'Bruker PLATFORM'
_diffrn_measurement_method 'omega, phi oscillation scans'
_diffrn_radiation_type 'Mo K\a'
_diffrn_radiation_wavelength 0.71073
_diffrn_reflns_av_R_equivalents 0.045
_diffrn_reflns_limit_h_max 15
_diffrn_reflns_limit_h_min -15
_diffrn_reflns_limit_k_max 15
_diffrn_reflns_limit_k_min -15
_diffrn_reflns_limit_l_max 26
_diffrn_reflns_limit_l_min -26
_diffrn_reflns_number 34470
_diffrn_reflns_theta_full 28.64
_diffrn_reflns_theta_max 28.64
_exptl_absorpt_coefficient_mu 0.4
_exptl_absorpt_correction_T_max 0.965
_exptl_absorpt_correction_T_min 0.837
_exptl_absorpt_correction_type multi-scan
_exptl_absorpt_process_details
;
;
_exptl_crystal_colour translucent
_exptl_crystal_density_diffrn 1.435
_exptl_crystal_density_method none
_exptl_crystal_description block
_exptl_crystal_F_000 1120
_exptl_crystal_size_max 0.28
_exptl_crystal_size_mid 0.17
_exptl_crystal_size_min 0.09
_refine_diff_density_max 0.29
_refine_diff_density_min -0.35
_refine_ls_abs_structure_details 'Flack H D (1983), Acta Cryst. A39, 876-881'
_refine_ls_abs_structure_Flack -0.02(5)
_refine_ls_extinction_method none
_refine_ls_goodness_of_fit_ref 1.174
_refine_ls_hydrogen_treatment constr
_refine_ls_number_parameters 322
_refine_ls_number_reflns 6426
_refine_ls_restrained_S_all 1.18
_refine_ls_R_factor_gt 0.043
_refine_ls_shift/su_max 0.01
_refine_ls_structure_factor_coef Fsqd
_refine_ls_weighting_details 'calc w=1/[\s^2^(Fo^2^)+(0.0227P)^2^+2.2001P] where P=(Fo^2^+2Fc^2^)/3'
_refine_ls_weighting_scheme calc
_refine_ls_wR_factor_gt 0.090
_refine_ls_wR_factor_ref 0.096
_reflns_number_gt 5500
_reflns_number_total 6426
_reflns_threshold_expression >2sigma(I)
_cod_data_source_file jm100023j_si_002.cif
_cod_data_source_block yanl1107a
_cod_depositor_comments
;
The following automatic conversions were performed:

'_symmetry_cell_setting' value 'Orthorhombic' changed to
'orthorhombic' according to
/home/saulius/struct/CIF-dictionaries/cif_core.dic dictionary named
'cif_core.dic' version 2.4.2 from 2011-04-26.

Automatic conversion script
Id: cif_fix_values 1715 2011-07-08 13:25:40Z adriana 
;
_cod_database_code 1502658

loop_
_symmetry_equiv_pos_site_id
_symmetry_equiv_pos_as_xyz
1 x,y,z
2 1/2-x,-y,1/2+z
3 1/2+x,1/2-y,-z
4 -x,1/2+y,1/2-z

loop_
_atom_site_label
_atom_site_chemical_conn_number
_atom_site_type_symbol
_atom_site_occupancy
_atom_site_fract_x
_atom_site_fract_y
_atom_site_fract_z
_atom_site_U_iso_or_equiv
_atom_site_adp_type
_atom_site_calc_flag
_atom_site_disorder_assembly
_atom_site_disorder_group
_atom_site_refinement_flags
_atom_site_symmetry_multiplicity
Cl1 1 Cl 1 0.01424(6) 0.08225(6) 0.78268(3) 0.02399(14) Uani d . . . 1
Cl2 2 Cl 1 0.22508(7) -0.31965(6) 0.86762(3) 0.02704(15) Uani d . . . 1
Cl3 3 Cl 1 0.47621(7) 0.38814(7) 0.83419(4) 0.03662(19) Uani d . . . 1
O2 4 O 1 -0.0165(2) -0.03528(17) 0.48727(9) 0.0309(5) Uani d . . . 1
N1 5 N 1 -0.0428(2) 0.3387(2) 0.48947(11) 0.0268(5) Uani d . . D 1
H1 6 H 1 -0.1202 0.3485 0.4959 0.032 Uiso calc A 1 R 1
N4 7 N 1 0.0621(2) -0.0343(2) 0.58981(11) 0.0213(5) Uani d . . . 1
O1 8 O 0.579(4) 0.1502(4) 0.4320(3) 0.48809(19) 0.0214(9) Uiso d B 1 PD 1
N2 9 N 0.579(4) -0.0387(3) 0.7237(4) 0.55691(18) 0.0191(9) Uiso d B 1 PD 1
H2 10 H 0.579(4) -0.0218 0.7922 0.5761 0.023 Uiso calc B 1 PR 1
N3 11 N 0.579(4) 0.0449(3) 0.6391(3) 0.54279(19) 0.0208(9) Uiso d B 1 PD 1
C1 12 C 0.579(4) -0.2560(5) 0.7705(5) 0.5492(3) 0.0325(13) Uiso d B 1 PD 1
H1A 13 H 0.579(4) -0.2744 0.7748 0.5970 0.049 Uiso calc B 1 PR 1
H1B 14 H 0.579(4) -0.3248 0.7373 0.5252 0.049 Uiso calc B 1 PR 1
H1C 15 H 0.579(4) -0.2389 0.8507 0.5323 0.049 Uiso calc B 1 PR 1
C2 16 C 0.579(4) -0.1488(6) 0.6921(6) 0.5387(4) 0.023(2) Uiso d B 1 PD 1
C3 17 C 0.579(4) -0.1412(4) 0.5780(4) 0.5129(2) 0.0216(10) Uiso d B 1 PD 1
H3 18 H 0.579(4) -0.2046 0.5292 0.4969 0.026 Uiso calc B 1 PR 1
C4 19 C 0.579(4) -0.0195(5) 0.5506(4) 0.5157(2) 0.0189(10) Uiso d B 1 PD 1
C5 20 C 0.579(4) 0.0426(6) 0.4382(4) 0.4962(2) 0.0162(11) Uiso d B 1 PD 1
O1A 21 O 0.421(4) 0.1094(7) 0.4445(5) 0.4977(3) 0.0237(12) Uiso d B 2 PD 1
N2A 22 N 0.421(4) -0.2402(5) 0.6444(5) 0.5036(3) 0.0287(15) Uiso d B 2 PD 1
H2A 23 H 0.421(4) -0.3138 0.6670 0.4944 0.034 Uiso calc B 2 PR 1
N3A 24 N 0.421(4) -0.1941(5) 0.5384(5) 0.4840(3) 0.0288(14) Uiso d B 2 PD 1
C1A 25 C 0.421(4) -0.2003(6) 0.8283(6) 0.5682(3) 0.0240(15) Uiso d B 2 PD 1
H1D 26 H 0.421(4) -0.2398 0.8770 0.5341 0.036 Uiso calc B 2 PR 1
H1E 27 H 0.421(4) -0.1292 0.8700 0.5848 0.036 Uiso calc B 2 PR 1
H1F 28 H 0.421(4) -0.2557 0.8141 0.6053 0.036 Uiso calc B 2 PR 1
C2A 29 C 0.421(4) -0.1637(8) 0.7114(8) 0.5382(4) 0.016(2) Uiso d B 2 PD 1
C3A 30 C 0.421(4) -0.0549(6) 0.6510(6) 0.5388(3) 0.0185(14) Uiso d B 2 PD 1
H3A 31 H 0.421(4) 0.0191 0.6769 0.5572 0.022 Uiso calc B 2 PR 1
C4A 32 C 0.421(4) -0.0791(6) 0.5427(5) 0.5056(3) 0.0139(12) Uiso d B 2 PD 1
C5A 33 C 0.421(4) 0.0015(7) 0.4395(5) 0.4966(3) 0.0159(16) Uiso d B 2 PD 1
C6 34 C 1 0.0078(3) 0.2234(2) 0.47160(12) 0.0193(5) Uani d B . . 1
H6 35 H 1 0.0774 0.2371 0.4411 0.023 Uiso calc . . R 1
C7 36 C 1 -0.0846(3) 0.1485(2) 0.43447(13) 0.0228(6) Uani d . . . 1
H7A 37 H 1 -0.1595 0.1455 0.4609 0.027 Uiso calc B . R 1
H7B 38 H 1 -0.1030 0.1865 0.3910 0.027 Uiso calc . . R 1
C8 39 C 1 -0.0398(3) 0.0222(2) 0.42245(12) 0.0242(6) Uani d B . . 1
C9 40 C 1 0.0334(3) 0.0303(2) 0.53655(12) 0.0219(6) Uani d B . . 1
C10 41 C 1 0.1160(2) 0.0188(2) 0.64151(12) 0.0173(5) Uani d . . . 1
C11 42 C 1 0.1486(2) 0.1395(2) 0.64060(12) 0.0174(5) Uani d . . . 1
C12 43 C 1 0.1116(2) 0.2063(2) 0.58501(12) 0.0183(5) Uani d B . . 1
H12 44 H 1 0.1282 0.2893 0.5837 0.022 Uiso calc . . R 1
C13 45 C 1 0.0516(3) 0.1543(2) 0.53213(13) 0.0198(6) Uani d . . . 1
C14 46 C 1 0.1429(2) -0.0621(2) 0.69920(12) 0.0156(5) Uani d . . . 1
C15 47 C 1 0.2050(2) -0.1688(2) 0.68736(13) 0.0196(5) Uani d . . . 1
H15 48 H 1 0.2300 -0.1874 0.6432 0.024 Uiso calc . . R 1
C16 49 C 1 0.2307(2) -0.2477(2) 0.73867(12) 0.0190(5) Uani d . . . 1
H16 50 H 1 0.2734 -0.3192 0.7300 0.023 Uiso calc . . R 1
C17 51 C 1 0.1930(2) -0.2206(2) 0.80293(13) 0.0180(5) Uani d . . . 1
C18 52 C 1 0.1286(2) -0.1177(2) 0.81690(12) 0.0188(5) Uani d . . . 1
H18 53 H 1 0.1019 -0.1008 0.8610 0.023 Uiso calc . . R 1
C19 54 C 1 0.1043(2) -0.0403(2) 0.76440(12) 0.0161(5) Uani d . . . 1
C20 55 C 1 0.2261(2) 0.1980(2) 0.69154(12) 0.0181(5) Uani d . . . 1
C21 56 C 1 0.1953(2) 0.3082(2) 0.71856(13) 0.0221(5) Uani d . . . 1
H21 57 H 1 0.1211 0.3436 0.7067 0.026 Uiso calc . . R 1
C22 58 C 1 0.2713(3) 0.3675(2) 0.76269(13) 0.0248(6) Uani d . . . 1
H22 59 H 1 0.2490 0.4419 0.7816 0.030 Uiso calc . . R 1
C23 60 C 1 0.3800(2) 0.3153(3) 0.77826(13) 0.0229(5) Uani d . . . 1
C24 61 C 1 0.4135(2) 0.2071(3) 0.75223(14) 0.0241(6) Uani d . . . 1
H24 62 H 1 0.4885 0.1730 0.7637 0.029 Uiso calc . . R 1
C25 63 C 1 0.3369(2) 0.1482(2) 0.70913(13) 0.0202(5) Uani d . . . 1
H25 64 H 1 0.3596 0.0732 0.6912 0.024 Uiso calc . . R 1
C26 65 C 1 0.0777(3) 0.0194(3) 0.38271(15) 0.0314(7) Uani d . . . 1
H26A 66 H 1 0.1405 0.0599 0.4082 0.047 Uiso calc B . R 1
H26B 67 H 1 0.0663 0.0600 0.3398 0.047 Uiso calc . . R 1
H26C 68 H 1 0.1012 -0.0635 0.3747 0.047 Uiso calc . . R 1
C27 69 C 1 -0.1349(3) -0.0550(3) 0.39027(14) 0.0327(7) Uani d . . . 1
H27A 70 H 1 -0.1069 -0.1377 0.3886 0.049 Uiso calc B . R 1
H27B 71 H 1 -0.1505 -0.0266 0.3448 0.049 Uiso calc . . R 1
H27C 72 H 1 -0.2087 -0.0507 0.4166 0.049 Uiso calc . . R 1

loop_
_atom_site_aniso_label
_atom_site_aniso_U_11
_atom_site_aniso_U_22
_atom_site_aniso_U_33
_atom_site_aniso_U_23
_atom_site_aniso_U_13
_atom_site_aniso_U_12
Cl1 0.0283(3) 0.0207(3) 0.0230(3) -0.0006(2) 0.0058(3) 0.0072(3)
Cl2 0.0341(4) 0.0248(3) 0.0222(3) 0.0077(3) -0.0039(3) 0.0042(3)
Cl3 0.0305(4) 0.0457(5) 0.0336(4) -0.0078(3) -0.0017(3) -0.0193(4)
O2 0.0594(15) 0.0172(9) 0.0161(9) 0.0010(7) -0.0132(10) -0.0085(10)
N1 0.0422(15) 0.0166(11) 0.0217(11) 0.0009(9) 0.0024(10) 0.0097(10)
N4 0.0337(13) 0.0142(11) 0.0160(10) -0.0012(9) -0.0020(9) -0.0012(10)
C6 0.0297(15) 0.0129(11) 0.0152(11) 0.0004(9) -0.0007(10) 0.0018(11)
C7 0.0286(15) 0.0214(14) 0.0184(12) 0.0014(10) -0.0015(11) 0.0021(11)
C8 0.0412(17) 0.0184(13) 0.0129(12) 0.0014(10) -0.0081(11) -0.0029(12)
C9 0.0347(16) 0.0157(12) 0.0154(12) -0.0011(9) -0.0011(11) -0.0023(12)
C10 0.0208(13) 0.0178(12) 0.0134(11) 0.0000(10) 0.0011(10) 0.0000(10)
C11 0.0207(13) 0.0168(12) 0.0148(11) -0.0002(10) 0.0002(10) 0.0020(10)
C12 0.0277(14) 0.0107(12) 0.0164(12) -0.0004(9) 0.0004(10) -0.0009(10)
C13 0.0290(15) 0.0146(13) 0.0158(12) 0.0014(9) 0.0002(10) -0.0006(11)
C14 0.0191(12) 0.0135(12) 0.0141(11) 0.0010(9) -0.0028(9) -0.0015(9)
C15 0.0237(14) 0.0161(12) 0.0190(12) -0.0014(10) 0.0032(10) -0.0021(11)
C16 0.0190(12) 0.0177(12) 0.0204(12) -0.0009(10) 0.0016(10) 0.0007(10)
C17 0.0155(12) 0.0201(13) 0.0185(12) 0.0060(10) -0.0048(10) -0.0017(10)
C18 0.0204(13) 0.0231(13) 0.0131(11) 0.0010(10) -0.0006(10) -0.0015(10)
C19 0.0136(12) 0.0151(12) 0.0197(12) -0.0009(10) -0.0008(9) 0.0007(9)
C20 0.0231(13) 0.0164(12) 0.0147(11) 0.0026(9) 0.0020(10) -0.0029(11)
C21 0.0244(14) 0.0198(13) 0.0220(12) -0.0017(11) -0.0018(11) 0.0016(11)
C22 0.0336(16) 0.0200(13) 0.0207(13) -0.0039(10) 0.0009(12) -0.0036(12)
C23 0.0253(14) 0.0253(14) 0.0181(12) 0.0012(11) -0.0007(11) -0.0101(12)
C24 0.0218(14) 0.0267(15) 0.0237(13) 0.0073(11) 0.0015(11) -0.0017(11)
C25 0.0228(14) 0.0175(13) 0.0202(13) 0.0035(10) 0.0033(10) 0.0037(10)
C26 0.0448(19) 0.0236(15) 0.0259(15) -0.0043(12) -0.0067(13) 0.0033(13)
C27 0.054(2) 0.0236(15) 0.0209(14) 0.0013(12) -0.0124(14) -0.0098(14)

loop_
_geom_angle_atom_site_label_1
_geom_angle_atom_site_label_2
_geom_angle_atom_site_label_3
_geom_angle
_geom_angle_publ_flag
C8 O2 C9 118.50(19) yes
C5 N1 C6 116.4(3) yes
C5A N1 C6 133.0(4) yes
N3 N2 C2 113.0(4) yes
N3A N2A C2A 113.7(6) yes
N2 N3 C4 103.5(4) yes
N2A N3A C4A 103.7(5) yes
C9 N4 C10 119.1(2) yes
C5 N1 H1 122.00 ?
C5A N1 H1 105.00 ?
C6 N1 H1 122.00 ?
C2 N2 H2 123.00 ?
N3 N2 H2 124.00 ?
N3A N2A H2A 123.00 ?
C2A N2A H2A 123.00 ?
N2 C2 C1 122.9(6) yes
C1 C2 C3 130.1(6) ?
N2 C2 C3 107.0(5) yes
N2A C2A C1A 121.8(7) yes
C1A C2A C3A 131.4(7) ?
N2A C2A C3A 106.8(7) yes
C2 C3 C4 104.4(4) ?
C2A C3A C4A 104.4(6) ?
C3 C4 C5 129.0(5) ?
N3 C4 C3 112.1(4) yes
N3 C4 C5 118.9(5) yes
N3A C4A C3A 111.2(6) yes
C3A C4A C5A 128.0(6) ?
N3A C4A C5A 120.7(5) yes
O1 C5 N1 125.8(4) yes
N1 C5 C4 111.3(5) yes
O1 C5 C4 122.9(5) yes
O1A C5A C4A 124.7(6) yes
O1A C5A N1 116.2(6) yes
N1 C5A C4A 119.0(6) yes
N1 C6 C13 112.5(2) yes
C7 C6 C13 109.0(2) ?
N1 C6 C7 110.3(2) yes
C6 C7 C8 111.6(3) ?
O2 C8 C7 109.10(19) yes
C26 C8 C27 111.6(2) ?
O2 C8 C27 104.3(2) yes
C7 C8 C26 112.5(2) ?
O2 C8 C26 107.2(2) yes
C7 C8 C27 111.7(3) ?
O2 C9 N4 112.8(2) yes
O2 C9 C13 123.5(2) yes
N4 C9 C13 123.7(2) yes
C11 C10 C14 122.9(2) ?
N4 C10 C14 114.6(2) yes
N4 C10 C11 122.5(2) yes
C10 C11 C12 116.7(2) ?
C10 C11 C20 124.6(2) ?
C12 C11 C20 118.5(2) ?
C11 C12 C13 121.6(2) ?
C9 C13 C12 116.1(2) ?
C6 C13 C9 120.5(2) ?
C6 C13 C12 123.4(2) ?
C10 C14 C15 119.1(2) ?
C10 C14 C19 123.5(2) ?
C15 C14 C19 117.4(2) ?
C14 C15 C16 121.5(2) ?
C15 C16 C17 118.9(2) ?
C16 C17 C18 121.8(2) ?
Cl2 C17 C18 119.17(19) yes
Cl2 C17 C16 119.07(17) yes
C17 C18 C19 118.0(2) ?
Cl1 C19 C18 116.59(18) yes
C14 C19 C18 122.4(2) ?
Cl1 C19 C14 120.85(18) yes
C11 C20 C21 120.9(2) ?
C11 C20 C25 120.6(2) ?
C21 C20 C25 118.3(2) ?
C20 C21 C22 121.3(2) ?
C21 C22 C23 118.3(2) ?
Cl3 C23 C24 119.16(19) yes
C22 C23 C24 121.9(2) ?
Cl3 C23 C22 118.9(2) yes
C23 C24 C25 119.4(2) ?
C20 C25 C24 120.8(2) ?
C2 C1 H1B 110.00 ?
C2 C1 H1C 110.00 ?
H1A C1 H1C 109.00 ?
H1B C1 H1C 109.00 ?
H1A C1 H1B 109.00 ?
C2 C1 H1A 109.00 ?
C2A C1A H1D 109.00 ?
C2A C1A H1E 109.00 ?
C2A C1A H1F 109.00 ?
H1D C1A H1E 110.00 ?
H1D C1A H1F 110.00 ?
H1E C1A H1F 109.00 ?
C4 C3 H3 128.00 ?
C2 C3 H3 128.00 ?
C4A C3A H3A 128.00 ?
C2A C3A H3A 128.00 ?
C7 C6 H6 108.00 ?
N1 C6 H6 108.00 ?
C13 C6 H6 108.00 ?
C6 C7 H7A 109.00 ?
C6 C7 H7B 109.00 ?
C8 C7 H7B 109.00 ?
H7A C7 H7B 108.00 ?
C8 C7 H7A 109.00 ?
C11 C12 H12 119.00 ?
C13 C12 H12 119.00 ?
C14 C15 H15 119.00 ?
C16 C15 H15 119.00 ?
C17 C16 H16 120.00 ?
C15 C16 H16 121.00 ?
C17 C18 H18 121.00 ?
C19 C18 H18 121.00 ?
C22 C21 H21 119.00 ?
C20 C21 H21 119.00 ?
C21 C22 H22 121.00 ?
C23 C22 H22 121.00 ?
C23 C24 H24 120.00 ?
C25 C24 H24 120.00 ?
C24 C25 H25 120.00 ?
C20 C25 H25 120.00 ?
C8 C26 H26A 109.00 ?
H26A C26 H26B 109.00 ?
C8 C26 H26B 109.00 ?
C8 C26 H26C 109.00 ?
H26B C26 H26C 109.00 ?
H26A C26 H26C 110.00 ?
C8 C27 H27C 109.00 ?
C8 C27 H27B 109.00 ?
H27B C27 H27C 109.00 ?
H27A C27 H27B 109.00 ?
H27A C27 H27C 109.00 ?
C8 C27 H27A 109.00 ?

loop_
_geom_bond_atom_site_label_1
_geom_bond_atom_site_label_2
_geom_bond_distance
_geom_bond_publ_flag
Cl1 C19 1.743(2) yes
Cl2 C17 1.743(3) yes
Cl3 C23 1.754(3) yes
O1 C5 1.215(8) yes
O1A C5A 1.207(11) yes
O2 C9 1.351(3) yes
O2 C8 1.472(3) yes
N1 C5 1.475(6) yes
N1 C5A 1.243(6) yes
N1 C6 1.457(3) yes
N2 N3 1.362(5) yes
N2 C2 1.331(8) yes
N2A C2A 1.332(10) yes
N2A N3A 1.355(8) yes
N3 C4 1.341(6) yes
N3A C4A 1.356(9) yes
N4 C9 1.328(3) yes
N4 C10 1.337(3) yes
N1 H1 0.8800 ?
N2 H2 0.8800 ?
N2A H2A 0.8800 ?
C1 C2 1.501(9) ?
C1A C2A 1.500(11) ?
C2 C3 1.384(8) ?
C2A C3A 1.392(11) ?
C3 C4 1.395(7) ?
C3A C4A 1.411(9) ?
C4 C5 1.492(7) ?
C4A C5A 1.478(9) ?
C6 C13 1.519(4) ?
C6 C7 1.524(4) ?
C7 C8 1.523(3) ?
C8 C27 1.515(4) ?
C8 C26 1.535(5) ?
C9 C13 1.410(3) ?
C10 C11 1.403(3) ?
C10 C14 1.499(3) ?
C11 C12 1.404(3) ?
C11 C20 1.490(3) ?
C12 C13 1.382(4) ?
C14 C15 1.404(3) ?
C14 C19 1.395(3) ?
C15 C16 1.386(3) ?
C16 C17 1.387(3) ?
C17 C18 1.389(3) ?
C18 C19 1.390(3) ?
C20 C25 1.403(3) ?
C20 C21 1.393(3) ?
C21 C22 1.394(4) ?
C22 C23 1.384(4) ?
C23 C24 1.373(5) ?
C24 C25 1.383(4) ?
C1 H1B 0.9800 ?
C1 H1C 0.9800 ?
C1 H1A 0.9800 ?
C1A H1D 0.9800 ?
C1A H1E 0.9800 ?
C1A H1F 0.9800 ?
C3 H3 0.9500 ?
C3A H3A 0.9500 ?
C6 H6 1.0000 ?
C7 H7A 0.9900 ?
C7 H7B 0.9900 ?
C12 H12 0.9500 ?
C15 H15 0.9500 ?
C16 H16 0.9500 ?
C18 H18 0.9500 ?
C21 H21 0.9500 ?
C22 H22 0.9500 ?
C24 H24 0.9500 ?
C25 H25 0.9500 ?
C26 H26A 0.9800 ?
C26 H26B 0.9800 ?
C26 H26C 0.9800 ?
C27 H27B 0.9800 ?
C27 H27C 0.9800 ?
C27 H27A 0.9800 ?

loop_
_geom_contact_atom_site_label_1
_geom_contact_atom_site_label_2
_geom_contact_distance
_geom_contact_site_symmetry_2
Cl1 C11 3.278(2) .
Cl1 C20 3.258(2) .
Cl1 C21 3.488(2) .
Cl1 C16 3.363(2) 4_556
Cl1 C17 3.632(2) 4_556
Cl2 O1 3.056(4) 2_555
Cl3 C1 3.638(6) 4_546
Cl3 C15 3.643(2) 4_656
Cl1 H21 3.0800 4_546
Cl2 H6 2.8100 2_555
Cl3 H1A 2.9300 4_546
Cl3 H25 2.8200 4_656
Cl3 H1F 2.8700 4_546
O1 N3 2.826(5) .
O1 C12 3.219(4) .
O1 Cl2 3.056(4) 2_554
O1A C13 3.392(6) .
O1A C12 3.194(6) .
O2 C1A 3.030(7) 1_545
O2 N2 3.053(5) 1_545
O1 H7A 2.5100 3_556
O1 H1C 2.7700 3_566
O1 H6 2.5200 .
O1 H12 2.5100 .
O1 H27C 2.8100 3_556
O1A H7A 2.8900 3_556
O1A H1D 2.6900 3_566
O1A H27C 2.9100 3_556
O1A H6 2.6100 .
O1A H12 2.4600 .
O2 H2A 2.7300 3_556
O2 H2 2.6300 1_545
O2 H1D 2.8400 1_545
O2 H1E 2.5500 1_545
N1 N3A 2.809(6) .
N2 O2 3.053(5) 1_565
N2 N4 3.013(5) 1_565
N2A N4 3.146(6) 3_456
N2A C9 3.299(6) 3_456
N3 O1 2.826(5) .
N3 C1 3.060(7) 3_566
N3A C9 3.167(6) 3_456
N3A C10 3.349(6) 3_456
N3A N4 3.098(6) 3_456
N3A N1 2.809(6) .
N4 N3A 3.098(6) 3_556
N4 C1A 3.340(7) 1_545
N4 N2A 3.146(6) 3_556
N4 N2 3.013(5) 1_545
N1 H3 2.8000 .
N1 H12 2.7400 .
N2 H1B 2.9300 3_566
N3 H1C 2.8500 3_566
N3 H1B 2.4300 3_566
N3A H1 2.3000 .
N4 H15 2.7600 .
N4 H2 2.1800 1_545
N4 H2A 2.6400 3_556
N4 H1E 2.3900 1_545
C1 Cl3 3.638(6) 4_556
C1 N3 3.060(7) 3_466
C1A C9 3.515(7) 1_565
C1A C22 3.502(7) 4_556
C1A N4 3.340(7) 1_565
C1A O2 3.030(7) 1_565
C5 C12 3.245(5) .
C5A C12 3.390(6) .
C9 N3A 3.167(6) 3_556
C9 N2A 3.299(6) 3_556
C9 C1A 3.515(7) 1_545
C10 N3A 3.349(6) 3_556
C11 Cl1 3.278(2) .
C12 O1 3.219(4) .
C12 C5 3.245(5) .
C12 O1A 3.194(6) .
C12 C5A 3.390(6) .
C13 O1A 3.392(6) .
C13 C26 3.363(4) .
C14 C25 3.211(3) .
C15 Cl3 3.643(2) 4_646
C16 Cl1 3.363(2) 4_546
C17 Cl1 3.632(2) 4_546
C19 C20 3.336(3) .
C19 C25 3.528(3) .
C20 C19 3.336(3) .
C20 Cl1 3.258(2) .
C21 Cl1 3.488(2) .
C22 C1A 3.502(7) 4_546
C25 C14 3.211(3) .
C25 C19 3.528(3) .
C26 C13 3.363(4) .
C3 H1 2.6100 .
C5 H12 2.6000 .
C5A H12 2.8100 .
C6 H26A 2.6800 .
C9 H1E 2.7300 1_545
C9 H2A 2.8600 3_556
C9 H2 2.8500 1_545
C9 H3 3.0800 3_556
C9 H7A 2.9300 .
C9 H26A 2.8500 .
C10 H25 2.9600 .
C12 H21 2.8800 .
C13 H26A 2.8700 .
C14 H25 2.8600 .
C18 H21 2.8600 4_546
C19 H21 2.8900 4_546
C20 H7B 2.8400 3_556
C21 H12 2.8100 .
C22 H27B 2.9300 3_556
C22 H1F 2.7100 4_546
C22 H1A 2.9900 4_546
C23 H1F 2.7100 4_546
C23 H1A 2.8000 4_546
C24 H26C 2.9400 2_555
C25 H7B 2.8100 3_556
C26 H6 2.7100 .
C27 H16 2.9700 3_446
H1 C3 2.6100 .
H1 N3A 2.3000 .
H1 H3 2.2400 .
H1 H7A 2.4200 .
H1A C22 2.9900 4_556
H1A Cl3 2.9300 4_556
H1A C23 2.8000 4_556
H1B N2 2.9300 3_466
H1B N3 2.4300 3_466
H1C N3 2.8500 3_466
H1C H27C 2.5900 1_565
H1C O1 2.7700 3_466
H1D O2 2.8400 1_565
H1D H27C 2.5100 1_565
H1D O1A 2.6900 3_466
H1E O2 2.5500 1_565
H1E N4 2.3900 1_565
H1E C9 2.7300 1_565
H1F C23 2.7100 4_556
H1F Cl3 2.8700 4_556
H1F C22 2.7100 4_556
H2 C9 2.8500 1_565
H2 N4 2.1800 1_565
H2 O2 2.6300 1_565
H2A C9 2.8600 3_456
H2A O2 2.7300 3_456
H2A N4 2.6400 3_456
H3 N1 2.8000 .
H3 H1 2.2400 .
H3 C9 3.0800 3_456
H6 O1 2.5200 .
H6 C26 2.7100 .
H6 H26A 2.2100 .
H6 O1A 2.6100 .
H6 Cl2 2.8100 2_554
H7A C9 2.9300 .
H7A H1 2.4200 .
H7A H27C 2.4400 .
H7A O1 2.5100 3_456
H7A O1A 2.8900 3_456
H7B H26B 2.5800 .
H7B C20 2.8400 3_456
H7B C25 2.8100 3_456
H12 O1 2.5100 .
H12 C5 2.6000 .
H12 C21 2.8100 .
H12 H21 2.5400 .
H12 O1A 2.4600 .
H12 C5A 2.8100 .
H12 N1 2.7400 .
H15 N4 2.7600 .
H16 H27B 2.4400 3_546
H16 C27 2.9700 3_546
H21 C12 2.8800 .
H21 Cl1 3.0800 4_556
H21 C18 2.8600 4_556
H21 C19 2.8900 4_556
H21 H12 2.5400 .
H25 C14 2.8600 .
H25 Cl3 2.8200 4_646
H25 C10 2.9600 .
H26A C9 2.8500 .
H26A C13 2.8700 .
H26A H6 2.2100 .
H26A C6 2.6800 .
H26B H7B 2.5800 .
H26C C24 2.9400 2_554
H26C H27A 2.4800 .
H27A H26C 2.4800 .
H27B H16 2.4400 3_446
H27B C22 2.9300 3_456
H27C H1C 2.5900 1_545
H27C H7A 2.4400 .
H27C O1 2.8100 3_456
H27C O1A 2.9100 3_456
H27C H1D 2.5100 1_545

loop_
_geom_torsion_atom_site_label_1
_geom_torsion_atom_site_label_2
_geom_torsion_atom_site_label_3
_geom_torsion_atom_site_label_4
_geom_torsion
C9 O2 C8 C7 -39.2(4)
C9 O2 C8 C26 82.8(3)
C9 O2 C8 C27 -158.7(3)
C8 O2 C9 N4 -173.0(2)
C8 O2 C9 C13 7.8(4)
C6 N1 C5 O1 0.1(5)
C6 N1 C5 C4 -179.0(3)
C5 N1 C6 C7 -152.6(3)
C5 N1 C6 C13 85.5(3)
C2 N2 N3 C4 -1.3(6)
N3 N2 C2 C1 179.9(6)
N3 N2 C2 C3 2.2(7)
N2 N3 C4 C3 -0.2(5)
N2 N3 C4 C5 -177.4(4)
C10 N4 C9 O2 177.8(2)
C10 N4 C9 C13 -3.0(4)
C9 N4 C10 C11 -3.0(4)
C9 N4 C10 C14 179.3(2)
N2 C2 C3 C4 -2.2(6)
C1 C2 C3 C4 -179.6(7)
C2 C3 C4 N3 1.5(6)
C2 C3 C4 C5 178.4(5)
N3 C4 C5 O1 -18.6(6)
N3 C4 C5 N1 160.6(4)
C3 C4 C5 O1 164.8(4)
C3 C4 C5 N1 -16.1(6)
N1 C6 C7 C8 -173.1(2)
C13 C6 C7 C8 -49.2(3)
N1 C6 C13 C9 140.2(3)
N1 C6 C13 C12 -40.5(4)
C7 C6 C13 C9 17.6(4)
C7 C6 C13 C12 -163.2(3)
C6 C7 C8 O2 60.9(3)
C6 C7 C8 C26 -58.0(3)
C6 C7 C8 C27 175.7(2)
O2 C9 C13 C6 3.8(5)
O2 C9 C13 C12 -175.5(3)
N4 C9 C13 C6 -175.4(3)
N4 C9 C13 C12 5.3(5)
N4 C10 C11 C12 6.0(3)
N4 C10 C11 C20 -169.4(2)
C14 C10 C11 C12 -176.4(2)
C14 C10 C11 C20 8.2(4)
N4 C10 C14 C15 51.9(3)
N4 C10 C14 C19 -124.8(2)
C11 C10 C14 C15 -125.8(2)
C11 C10 C14 C19 57.5(3)
C10 C11 C12 C13 -3.4(4)
C20 C11 C12 C13 172.3(2)
C10 C11 C20 C21 -134.7(3)
C10 C11 C20 C25 50.8(3)
C12 C11 C20 C21 50.0(3)
C12 C11 C20 C25 -124.5(2)
C11 C12 C13 C6 178.8(3)
C11 C12 C13 C9 -1.9(4)
C10 C14 C15 C16 -179.0(2)
C19 C14 C15 C16 -2.1(3)
C10 C14 C19 Cl1 3.0(3)
C10 C14 C19 C18 178.9(2)
C15 C14 C19 Cl1 -173.77(17)
C15 C14 C19 C18 2.1(3)
C14 C15 C16 C17 0.6(3)
C15 C16 C17 Cl2 179.97(18)
C15 C16 C17 C18 1.1(3)
Cl2 C17 C18 C19 180.00(18)
C16 C17 C18 C19 -1.2(3)
C17 C18 C19 Cl1 175.53(17)
C17 C18 C19 C14 -0.5(3)
C11 C20 C21 C22 -175.4(2)
C25 C20 C21 C22 -0.8(4)
C11 C20 C25 C24 174.6(2)
C21 C20 C25 C24 0.0(4)
C20 C21 C22 C23 1.2(4)
C21 C22 C23 Cl3 -179.5(2)
C21 C22 C23 C24 -0.9(4)
Cl3 C23 C24 C25 178.7(2)
C22 C23 C24 C25 0.1(4)
C23 C24 C25 C20 0.4(4)
